data_7020427
loop_
_publ_author_name
'Espa, Davide'
'Pilia, Luca'
'Marchi\`o, Luciano'
'Pizzotti, Maddalena'
'Robertson, Neil'
'Tessore, Francesca'
'Mercuri, M. Laura'
'Serpe, Angela'
'Deplano, Paola'

_publ_section_title
;
 Electrochromic second-order NLO chromophores based on M(II) (M = Ni, Pd,
 Pt) complexes with diselenolato-dithione (donor-acceptor) ligands.
;
_journal_issue 39
_journal_name_full 'Dalton transactions (Cambridge, England : 2003)'
_journal_page_first 12106
_journal_page_last 12113
_journal_paper_doi 10.1039/c2dt31537h
_journal_volume 41
_journal_year 2012
_chemical_formula_moiety 'C21 H18 N2 Pt S5 Se2'
_chemical_formula_sum 'C21 H18 N2 Pt S5 Se2'
_chemical_formula_weight 811.68
_chemical_name_systematic
;
?
;
_space_group_IT_number 14
_symmetry_cell_setting monoclinic
_symmetry_space_group_name_Hall '-P 2yn'
_symmetry_space_group_name_H-M 'P 1 21/n 1'
_atom_sites_solution_hydrogens geom
_atom_sites_solution_primary direct
_atom_sites_solution_secondary difmap
_audit_creation_method SHELXL-97
_cell_angle_alpha 90.00
_cell_angle_beta 98.069(4)
_cell_angle_gamma 90.00
_cell_formula_units_Z 4
_cell_length_a 9.267(2)
_cell_length_b 23.189(5)
_cell_length_c 11.555(3)
_cell_measurement_reflns_used 18035
_cell_measurement_temperature 293(2)
_cell_measurement_theta_max 27.66
_cell_measurement_theta_min 1.76
_cell_volume 2458.5(10)
_computing_cell_refinement Saint
_computing_data_collection Smart
_computing_data_reduction Saint
_computing_molecular_graphics 'ORTEP3 for windows (Farrugia, 1997)'
_computing_publication_material SHELXL-97
_computing_structure_refinement 'SHELXL-97 (Sheldrick, 1997)'
_computing_structure_solution Sir2004
_diffrn_ambient_temperature 293(2)
_diffrn_measured_fraction_theta_full 0.995
_diffrn_measured_fraction_theta_max 0.995
_diffrn_measurement_device_type 'Bruker Smart APEXII CCD'
_diffrn_measurement_method 'theta & omega scan'
_diffrn_radiation_monochromator graphite
_diffrn_radiation_source 'fine-focus sealed tube'
_diffrn_radiation_type MoK\a
_diffrn_radiation_wavelength 0.71073
_diffrn_reflns_av_R_equivalents 0.0776
_diffrn_reflns_av_sigmaI/netI 0.0571
_diffrn_reflns_limit_h_max 12
_diffrn_reflns_limit_h_min -12
_diffrn_reflns_limit_k_max 30
_diffrn_reflns_limit_k_min -30
_diffrn_reflns_limit_l_max 15
_diffrn_reflns_limit_l_min -15
_diffrn_reflns_number 32475
_diffrn_reflns_theta_full 27.66
_diffrn_reflns_theta_max 27.66
_diffrn_reflns_theta_min 1.76
_diffrn_standards_decay_% none
_exptl_absorpt_coefficient_mu 9.107
_exptl_absorpt_correction_T_max 1.000
_exptl_absorpt_correction_T_min 0.601
_exptl_absorpt_correction_type multi-scan
_exptl_absorpt_process_details SADABS
_exptl_crystal_colour brown
_exptl_crystal_density_diffrn 2.193
_exptl_crystal_density_method 'not measured'
_exptl_crystal_description block
_exptl_crystal_F_000 1536
_exptl_crystal_size_max 0.18
_exptl_crystal_size_mid 0.17
_exptl_crystal_size_min 0.11
_refine_diff_density_max 1.452
_refine_diff_density_min -0.563
_refine_diff_density_rms 0.131
_refine_ls_extinction_method none
_refine_ls_goodness_of_fit_ref 1.017
_refine_ls_hydrogen_treatment constr
_refine_ls_matrix_type full
_refine_ls_number_parameters 280
_refine_ls_number_reflns 5703
_refine_ls_number_restraints 0
_refine_ls_restrained_S_all 1.017
_refine_ls_R_factor_all 0.0691
_refine_ls_R_factor_gt 0.0426
_refine_ls_shift/su_max 0.001
_refine_ls_shift/su_mean 0.000
_refine_ls_structure_factor_coef Fsqd
_refine_ls_weighting_details 'calc w=1/[\s^2^(Fo^2^)+(0.0328P)^2^+4.7838P] where P=(Fo^2^+2Fc^2^)/3'
_refine_ls_weighting_scheme calc
_refine_ls_wR_factor_gt 0.0909
_refine_ls_wR_factor_ref 0.1004
_reflns_number_gt 4074
_reflns_number_total 5703
_reflns_threshold_expression >2sigma(I)
_cod_data_source_file c2dt31537h.txt
_cod_data_source_block pt509
_cod_depositor_comments
;
The following automatic conversions were performed:

'_symmetry_cell_setting' value 'Monoclinic' changed to 'monoclinic'
according to /home/saulius/struct/CIF-dictionaries/cif_core.dic
dictionary named 'cif_core.dic' version 2.4.2 from 2011-04-26.

Automatic conversion script
Id: cif_fix_values 1891 2012-01-12 08:04:46Z andrius 
;
_cod_original_sg_symbol_H-M P21/n
_cod_database_code 7020427

loop_
_symmetry_equiv_pos_as_xyz
'x, y, z'
'-x+1/2, y+1/2, -z+1/2'
'-x, -y, -z'
'x-1/2, -y-1/2, z-1/2'

loop_
_atom_site_label
_atom_site_type_symbol
_atom_site_fract_x
_atom_site_fract_y
_atom_site_fract_z
_atom_site_U_iso_or_equiv
_atom_site_adp_type
_atom_site_occupancy
_atom_site_symmetry_multiplicity
_atom_site_calc_flag
_atom_site_refinement_flags
Pt Pt 0.45626(3) 0.187209(12) 0.26553(2) 0.04960(10) Uani 1 1 d .
Se12 Se 0.68052(9) 0.23727(3) 0.32902(7) 0.0585(2) Uani 1 1 d .
Se22 Se 0.56224(9) 0.09578(3) 0.32407(7) 0.0590(2) Uani 1 1 d .
S11 S 0.2439(2) 0.14095(8) 0.20510(16) 0.0583(5) Uani 1 1 d .
S12 S 0.9865(2) 0.18377(8) 0.42903(18) 0.0611(5) Uani 1 1 d .
S21 S 0.3436(2) 0.27125(8) 0.20451(16) 0.0590(5) Uani 1 1 d .
S22 S 0.8857(2) 0.06665(8) 0.42233(18) 0.0635(5) Uani 1 1 d .
S32 S 1.1996(3) 0.08916(11) 0.4976(2) 0.0813(7) Uani 1 1 d .
C81 C 0.0282(12) 0.0810(4) -0.1994(8) 0.091(3) Uani 1 1 d .
H81 H 0.0945 0.0917 -0.2490 0.109 Uiso 1 1 calc R
N21 N -0.0140(7) 0.1784(2) 0.1069(5) 0.0546(15) Uani 1 1 d .
C12 C 0.8025(8) 0.1737(3) 0.3788(6) 0.0534(17) Uani 1 1 d .
N11 N 0.0677(7) 0.2938(2) 0.1294(5) 0.0519(14) Uani 1 1 d .
C22 C 0.7553(8) 0.1188(3) 0.3764(5) 0.0493(16) Uani 1 1 d .
C61 C -0.0655(8) 0.0912(3) -0.0185(6) 0.0503(16) Uani 1 1 d .
C11 C 0.1245(8) 0.1920(3) 0.1520(5) 0.0505(17) Uani 1 1 d .
C191 C -0.0270(8) 0.4314(3) 0.2507(6) 0.0594(19) Uani 1 1 d .
H191 H -0.0345 0.4535 0.1831 0.071 Uiso 1 1 calc R
C141 C 0.0347(8) 0.3773(3) 0.2531(5) 0.0490(16) Uani 1 1 d .
C51 C -0.0653(9) 0.1187(3) 0.1004(6) 0.0578(19) Uani 1 1 d .
H51A H -0.1635 0.1177 0.1202 0.069 Uiso 1 1 calc R
H51B H -0.0037 0.0961 0.1582 0.069 Uiso 1 1 calc R
C32 C 1.0340(8) 0.1114(3) 0.4538(6) 0.0560(18) Uani 1 1 d .
C151 C 0.0446(9) 0.3451(3) 0.3542(6) 0.0609(19) Uani 1 1 d .
H151 H 0.0867 0.3086 0.3565 0.073 Uiso 1 1 calc R
C121 C -0.1683(9) 0.0496(3) -0.0537(7) 0.071(2) Uani 1 1 d .
H121 H -0.2373 0.0398 -0.0058 0.086 Uiso 1 1 calc R
C171 C -0.0686(10) 0.4198(4) 0.4493(7) 0.072(2) Uani 1 1 d .
H171 H -0.1040 0.4339 0.5151 0.086 Uiso 1 1 calc R
C41 C -0.1081(9) 0.2211(3) 0.0435(6) 0.062(2) Uani 1 1 d .
H41A H -0.2090 0.2096 0.0423 0.075 Uiso 1 1 calc R
H41B H -0.0884 0.2228 -0.0367 0.075 Uiso 1 1 calc R
C131 C 0.0972(8) 0.3555(3) 0.1472(6) 0.0557(18) Uani 1 1 d .
H13A H 0.0544 0.3768 0.0785 0.067 Uiso 1 1 calc R
H13B H 0.2016 0.3621 0.1578 0.067 Uiso 1 1 calc R
C71 C 0.0296(9) 0.1066(4) -0.0921(6) 0.065(2) Uani 1 1 d .
H71 H 0.0976 0.1354 -0.0693 0.078 Uiso 1 1 calc R
C31 C -0.0864(8) 0.2798(3) 0.0974(7) 0.063(2) Uani 1 1 d .
H31A H -0.1313 0.3084 0.0425 0.076 Uiso 1 1 calc R
H31B H -0.1345 0.2814 0.1666 0.076 Uiso 1 1 calc R
C181 C -0.0786(10) 0.4530(4) 0.3504(8) 0.077(2) Uani 1 1 d .
H181 H -0.1194 0.4896 0.3495 0.092 Uiso 1 1 calc R
C101 C -0.1691(12) 0.0224(4) -0.1600(10) 0.089(3) Uani 1 1 d .
H101 H -0.2348 -0.0073 -0.1824 0.107 Uiso 1 1 calc R
C161 C -0.0076(9) 0.3664(3) 0.4525(6) 0.067(2) Uani 1 1 d .
H161 H -0.0009 0.3444 0.5202 0.080 Uiso 1 1 calc R
C21 C 0.1682(8) 0.2539(3) 0.1569(5) 0.0495(17) Uani 1 1 d .
C91 C -0.0735(14) 0.0393(5) -0.2309(8) 0.094(3) Uani 1 1 d .
H91 H -0.0769 0.0220 -0.3038 0.112 Uiso 1 1 calc R

loop_
_atom_site_aniso_label
_atom_site_aniso_U_11
_atom_site_aniso_U_22
_atom_site_aniso_U_33
_atom_site_aniso_U_23
_atom_site_aniso_U_13
_atom_site_aniso_U_12
Pt 0.06064(19) 0.04973(17) 0.04027(15) -0.00734(11) 0.01345(12) -0.00179(13)
Se12 0.0620(5) 0.0477(4) 0.0683(5) -0.0023(3) 0.0174(4) -0.0038(3)
Se22 0.0659(5) 0.0479(4) 0.0628(4) -0.0074(3) 0.0072(4) -0.0056(4)
S11 0.0654(12) 0.0451(10) 0.0632(11) -0.0059(8) 0.0052(9) -0.0029(9)
S12 0.0617(12) 0.0568(11) 0.0671(12) -0.0007(9) 0.0165(10) -0.0075(9)
S21 0.0672(13) 0.0503(11) 0.0589(11) -0.0045(8) 0.0071(9) -0.0077(9)
S22 0.0675(13) 0.0534(11) 0.0698(12) 0.0047(9) 0.0106(10) -0.0018(9)
S32 0.0644(14) 0.0790(16) 0.0972(17) 0.0195(12) -0.0005(12) 0.0001(11)
C81 0.125(9) 0.090(7) 0.062(5) -0.014(5) 0.026(6) 0.021(7)
N21 0.071(4) 0.057(4) 0.036(3) -0.005(2) 0.009(3) -0.004(3)
C12 0.056(4) 0.058(4) 0.050(4) -0.005(3) 0.021(3) 0.001(3)
N11 0.069(4) 0.047(3) 0.041(3) -0.005(2) 0.014(3) 0.003(3)
C22 0.064(5) 0.040(4) 0.047(4) -0.004(3) 0.018(3) -0.007(3)
C61 0.053(4) 0.042(4) 0.055(4) 0.000(3) 0.006(3) -0.003(3)
C11 0.066(5) 0.058(4) 0.029(3) -0.007(3) 0.013(3) -0.005(4)
C191 0.074(5) 0.050(4) 0.053(4) 0.007(3) 0.005(4) 0.005(4)
C141 0.060(4) 0.046(4) 0.043(4) -0.001(3) 0.014(3) -0.002(3)
C51 0.074(5) 0.058(5) 0.042(4) 0.000(3) 0.012(3) -0.010(4)
C32 0.067(5) 0.056(4) 0.046(4) 0.007(3) 0.013(3) 0.000(4)
C151 0.077(5) 0.062(5) 0.045(4) 0.007(3) 0.014(4) 0.006(4)
C121 0.076(6) 0.057(5) 0.079(6) -0.002(4) 0.004(4) -0.002(4)
C171 0.093(6) 0.064(5) 0.063(5) -0.013(4) 0.030(4) 0.004(5)
C41 0.068(5) 0.070(5) 0.047(4) 0.004(4) 0.001(4) -0.004(4)
C131 0.075(5) 0.046(4) 0.050(4) 0.005(3) 0.023(4) 0.001(4)
C71 0.066(5) 0.081(6) 0.049(4) -0.008(4) 0.015(4) -0.003(4)
C31 0.062(5) 0.064(5) 0.063(5) -0.002(4) 0.008(4) 0.006(4)
C181 0.096(7) 0.061(5) 0.077(6) -0.009(4) 0.026(5) 0.015(5)
C101 0.100(8) 0.060(6) 0.098(7) -0.024(5) -0.015(6) 0.002(5)
C161 0.092(6) 0.065(5) 0.047(4) -0.001(3) 0.022(4) -0.010(4)
C21 0.069(5) 0.047(4) 0.036(3) -0.007(3) 0.016(3) -0.003(3)
C91 0.130(10) 0.082(7) 0.060(6) -0.022(5) -0.019(6) 0.044(7)

loop_
_atom_type_symbol
_atom_type_description
_atom_type_scat_dispersion_real
_atom_type_scat_dispersion_imag
_atom_type_scat_source
C C 0.0033 0.0016 'International Tables Vol C Tables 4.2.6.8 and 6.1.1.4'
H H 0.0000 0.0000 'International Tables Vol C Tables 4.2.6.8 and 6.1.1.4'
N N 0.0061 0.0033 'International Tables Vol C Tables 4.2.6.8 and 6.1.1.4'
S S 0.1246 0.1234 'International Tables Vol C Tables 4.2.6.8 and 6.1.1.4'
Se Se -0.0929 2.2259 'International Tables Vol C Tables 4.2.6.8 and 6.1.1.4'
Pt Pt -1.7033 8.3905 'International Tables Vol C Tables 4.2.6.8 and 6.1.1.4'

loop_
_geom_angle_atom_site_label_1
_geom_angle_atom_site_label_2
_geom_angle_atom_site_label_3
_geom_angle
S11 Pt S21 88.22(7)
S11 Pt Se22 88.39(5)
S21 Pt Se22 176.57(5)
S11 Pt Se12 179.39(5)
S21 Pt Se12 91.17(5)
Se22 Pt Se12 92.21(3)
C12 Se12 Pt 99.8(2)
C22 Se22 Pt 100.0(2)
C11 S11 Pt 106.2(3)
C12 S12 C32 98.0(4)
C21 S21 Pt 106.0(2)
C32 S22 C22 98.4(3)
C91 C81 C71 117.7(10)
C91 C81 H81 121.1
C71 C81 H81 121.1
C11 N21 C41 120.4(6)
C11 N21 C51 121.6(6)
C41 N21 C51 116.9(6)
C22 C12 S12 115.8(6)
C22 C12 Se12 123.4(6)
S12 C12 Se12 120.8(4)
C21 N11 C31 122.5(6)
C21 N11 C131 122.6(6)
C31 N11 C131 114.1(6)
C12 C22 S22 116.2(6)
C12 C22 Se22 124.5(6)
S22 C22 Se22 119.3(4)
C71 C61 C121 118.9(7)
C71 C61 C51 122.6(6)
C121 C61 C51 118.5(7)
N21 C11 C21 118.5(6)
N21 C11 S11 121.2(5)
C21 C11 S11 120.3(6)
C141 C191 C181 119.9(7)
C141 C191 H191 120.1
C181 C191 H191 120.1
C191 C141 C151 119.2(6)
C191 C141 C131 119.5(6)
C151 C141 C131 121.2(6)
N21 C51 C61 113.9(5)
N21 C51 H51A 108.8
C61 C51 H51A 108.8
N21 C51 H51B 108.8
C61 C51 H51B 108.8
H51A C51 H51B 107.7
S32 C32 S22 124.3(5)
S32 C32 S12 124.0(5)
S22 C32 S12 111.7(4)
C141 C151 C161 120.7(7)
C141 C151 H151 119.6
C161 C151 H151 119.6
C61 C121 C101 120.1(9)
C61 C121 H121 120.0
C101 C121 H121 120.0
C161 C171 C181 120.9(7)
C161 C171 H171 119.5
C181 C171 H171 119.5
N21 C41 C31 112.0(6)
N21 C41 H41A 109.2
C31 C41 H41A 109.2
N21 C41 H41B 109.2
C31 C41 H41B 109.2
H41A C41 H41B 107.9
N11 C131 C141 110.8(5)
N11 C131 H13A 109.5
C141 C131 H13A 109.5
N11 C131 H13B 109.5
C141 C131 H13B 109.5
H13A C131 H13B 108.1
C61 C71 C81 121.9(8)
C61 C71 H71 119.1
C81 C71 H71 119.1
N11 C31 C41 112.1(6)
N11 C31 H31A 109.2
C41 C31 H31A 109.2
N11 C31 H31B 109.2
C41 C31 H31B 109.2
H31A C31 H31B 107.9
C171 C181 C191 119.6(8)
C171 C181 H181 120.2
C191 C181 H181 120.2
C91 C101 C121 119.0(9)
C91 C101 H101 120.5
C121 C101 H101 120.5
C171 C161 C151 119.6(7)
C171 C161 H161 120.2
C151 C161 H161 120.2
N11 C21 C11 119.1(7)
N11 C21 S21 121.8(5)
C11 C21 S21 119.0(6)
C101 C91 C81 122.3(9)
C101 C91 H91 118.8
C81 C91 H91 118.8

loop_
_geom_bond_atom_site_label_1
_geom_bond_atom_site_label_2
_geom_bond_distance
Pt S11 2.2642(19)
Pt S21 2.276(2)
Pt Se22 2.3939(9)
Pt Se12 2.4034(9)
Se12 C12 1.896(7)
Se22 C22 1.883(7)
S11 C11 1.676(7)
S12 C12 1.738(8)
S12 C32 1.747(8)
S21 C21 1.690(8)
S22 C32 1.721(8)
S22 C22 1.739(7)
S32 C32 1.631(8)
C81 C91 1.363(15)
C81 C71 1.374(11)
C81 H81 0.9300
N21 C11 1.353(9)
N21 C41 1.449(9)
N21 C51 1.461(9)
C12 C22 1.347(9)
N11 C21 1.318(9)
N11 C31 1.461(9)
N11 C131 1.468(9)
C61 C71 1.356(10)
C61 C121 1.377(10)
C61 C51 1.514(9)
C11 C21 1.491(9)
C191 C141 1.377(10)
C191 C181 1.399(10)
C191 H191 0.9300
C141 C151 1.379(9)
C141 C131 1.512(9)
C51 H51A 0.9700
C51 H51B 0.9700
C151 C161 1.386(10)
C151 H151 0.9300
C121 C101 1.380(12)
C121 H121 0.9300
C171 C161 1.358(11)
C171 C181 1.370(11)
C171 H171 0.9300
C41 C31 1.498(10)
C41 H41A 0.9700
C41 H41B 0.9700
C131 H13A 0.9700
C131 H13B 0.9700
C71 H71 0.9300
C31 H31A 0.9700
C31 H31B 0.9700
C181 H181 0.9300
C101 C91 1.347(14)
C101 H101 0.9300
C161 H161 0.9300
C91 H91 0.9300
